data_4516036
loop_
_publ_author_name
'Joshi, Mayank'
'Roy Choudhury, Angshuman'

_publ_section_title
;
 Salts of Amoxapine with Improved Solubility for Enhanced Pharmaceutical
 Applicability.
;
_journal_issue 2
_journal_name_full 'ACS omega'
_journal_page_first 2406
_journal_page_last 2416
_journal_paper_doi 10.1021/acsomega.7b02023
_journal_volume 3
_journal_year 2018
_chemical_formula_moiety '2(C17 H17 Cl N3 O)+, (C4 H3 O4)-, (C2 H O2)-, 2(H2 O)'
_chemical_formula_sum 'C40 H42 Cl2 N6 O10'
_chemical_formula_weight 837.69
_space_group_crystal_system triclinic
_space_group_IT_number 2
_space_group_name_Hall '-P 1'
_space_group_name_H-M_alt 'P -1'
_atom_sites_solution_hydrogens mixed
_atom_sites_solution_primary dual
_audit_creation_date 2017-07-27
_audit_creation_method
;
Olex2 1.2
(compiled 2017.03.28 svn.r3405 for OlexSys, GUI svn.r5337)
;
_cell_angle_alpha 86.2850(10)
_cell_angle_beta 89.375(2)
_cell_angle_gamma 82.224(2)
_cell_formula_units_Z 2
_cell_length_a 9.2238(2)
_cell_length_b 12.4815(2)
_cell_length_c 17.0725(3)
_cell_measurement_reflns_used 16018
_cell_measurement_temperature 100.0(2)
_cell_measurement_theta_max 33.0250
_cell_measurement_theta_min 2.5720
_cell_volume 1943.33(6)
_computing_cell_refinement 'CrysAlisPro 1.171.39.7f (Rigaku OD, 2015)'
_computing_data_collection 'CrysAlisPro 1.171.39.7f (Rigaku OD, 2015)'
_computing_data_reduction 'CrysAlisPro 1.171.39.7f (Rigaku OD, 2015)'
_computing_molecular_graphics 'Olex2 (Dolomanov et al., 2009)'
_computing_publication_material 'Olex2 (Dolomanov et al., 2009)'
_computing_structure_refinement 'ShelXL (Sheldrick, 2015)'
_computing_structure_solution 'ShelXT (Sheldrick, 2015)'
_diffrn_ambient_environment N~2~
_diffrn_ambient_temperature 100.0(2)
_diffrn_detector 'CCD plate'
_diffrn_measured_fraction_theta_full 0.997
_diffrn_measured_fraction_theta_max 0.952
_diffrn_measurement_details
;
List of Runs (angles in degrees, time in seconds):

  # Type    Start    End  Width  t~exp~   \w     \q     \k     \f   Frames
--------------------------------------------------------------------------
  1  \w    -69.00 118.20   0.30   20.00    --   29.89  54.00 120.00  624
  2  \w    -69.00 118.20   0.30   20.00    --   29.89  54.00-150.00  624
  3  \w    -69.00 118.20   0.30   20.00    --   29.89  54.00   0.00  624
  4  \w    -69.00  59.10   0.30   20.00    --   29.89  54.00  30.00  427
  5  \w    -69.00 118.20   0.30   20.00    --   29.89  54.00 -90.00  624
;
_diffrn_measurement_device 'two-circle diffractometer'
_diffrn_measurement_device_type 'XtaLAB Mini (ROW)'
_diffrn_measurement_method '\w scans'
_diffrn_orient_matrix_type 'CrysAlisPro convention (1999,Acta A55,543-557)'
_diffrn_orient_matrix_UB_11 -0.0232778000
_diffrn_orient_matrix_UB_12 0.0558666000
_diffrn_orient_matrix_UB_13 0.0042036000
_diffrn_orient_matrix_UB_21 0.0491894000
_diffrn_orient_matrix_UB_22 -0.0009392000
_diffrn_orient_matrix_UB_23 0.0317604000
_diffrn_orient_matrix_UB_31 0.0553387000
_diffrn_orient_matrix_UB_32 0.0134613000
_diffrn_orient_matrix_UB_33 -0.0265895000
_diffrn_radiation_monochromator graphite
_diffrn_radiation_probe x-ray
_diffrn_radiation_type MoK\a
_diffrn_radiation_wavelength 0.71073
_diffrn_reflns_av_R_equivalents 0.0249
_diffrn_reflns_av_unetI/netI 0.0259
_diffrn_reflns_Laue_measured_fraction_full 0.997
_diffrn_reflns_Laue_measured_fraction_max 0.952
_diffrn_reflns_limit_h_max 14
_diffrn_reflns_limit_h_min -14
_diffrn_reflns_limit_k_max 17
_diffrn_reflns_limit_k_min -18
_diffrn_reflns_limit_l_max 25
_diffrn_reflns_limit_l_min -25
_diffrn_reflns_number 43941
_diffrn_reflns_point_group_measured_fraction_full 0.997
_diffrn_reflns_point_group_measured_fraction_max 0.952
_diffrn_reflns_theta_full 25.000
_diffrn_reflns_theta_max 32.848
_diffrn_reflns_theta_min 2.531
_diffrn_source 'fine-focus sealed X-ray tube'
_diffrn_source_type 'Enhance (Mo) X-ray Source'
_exptl_absorpt_coefficient_mu 0.235
_exptl_absorpt_correction_T_max 1.00000
_exptl_absorpt_correction_T_min 0.95865
_exptl_absorpt_correction_type multi-scan
_exptl_absorpt_process_details
;
CrysAlisPro 1.171.39.7f (Rigaku Oxford Diffraction, 2015)
Empirical absorption correction using spherical harmonics,
 implemented in SCALE3 ABSPACK scaling algorithm.
;
_exptl_crystal_colour 'clear light colourless'
_exptl_crystal_colour_lustre clear
_exptl_crystal_colour_modifier light
_exptl_crystal_colour_primary colourless
_exptl_crystal_density_diffrn 1.432
_exptl_crystal_description plate
_exptl_crystal_F_000 876
_exptl_crystal_size_max 0.3
_exptl_crystal_size_mid 0.25
_exptl_crystal_size_min 0.05
_refine_diff_density_max 0.605
_refine_diff_density_min -0.298
_refine_diff_density_rms 0.063
_refine_ls_extinction_method none
_refine_ls_goodness_of_fit_ref 1.064
_refine_ls_hydrogen_treatment constr
_refine_ls_matrix_type full
_refine_ls_number_parameters 530
_refine_ls_number_reflns 13758
_refine_ls_number_restraints 0
_refine_ls_restrained_S_all 1.064
_refine_ls_R_factor_all 0.0519
_refine_ls_R_factor_gt 0.0418
_refine_ls_shift/su_max 0.001
_refine_ls_shift/su_mean 0.000
_refine_ls_structure_factor_coef Fsqd
_refine_ls_weighting_details 'w=1/[\s^2^(Fo^2^)+(0.0611P)^2^+0.5281P] where P=(Fo^2^+2Fc^2^)/3'
_refine_ls_weighting_scheme calc
_refine_ls_wR_factor_gt 0.1095
_refine_ls_wR_factor_ref 0.1188
_reflns_Friedel_coverage 0.000
_reflns_number_gt 11488
_reflns_number_total 13758
_reflns_threshold_expression 'I > 2\s(I)'
_cod_data_source_file ao7b02023_si_005.cif
_cod_data_source_block amx-f05-100k-me
_cod_database_code 4516036
_shelx_shelxl_version_number 2014/7
_chemical_oxdiff_formula 'C21 H20 O5 N3 Cl1'
_shelx_space_group_comment
;
The symmetry employed for this shelxl refinement is uniquely defined
by the following loop, which should always be used as a source of
symmetry information in preference to the above space-group names.
They are only intended as comments.
;
_reflns_odcompleteness_completeness 99.88
_reflns_odcompleteness_iscentric 1
_reflns_odcompleteness_theta 25.01
_olex2_refinement_description
;
1. Fixed Uiso
 At 1.2 times of:
  All C(H) groups, All C(H,H) groups, All N(H,H) groups
 At 1.5 times of:
  All O(H) groups, All O(H,H) groups
2.a Free rotating group:
 O9(H9A,H9B), O10(H10A,H10B)
2.b Secondary CH2 refined with riding coordinates:
 N3(H3A,H3B), N6(H6A,H6B), C15(H15A,H15B), C17(H17A,H17B), C16(H16A,H16B),
 C32(H32A,H32B), C14(H14A,H14B), C34(H34A,H34B), C31(H31A,H31B), C33(H33A,H33B)
2.c Aromatic/amide H refined with riding coordinates:
 C4(H4), C9(H9), C40(H40), C36(H36), C12(H12), C21(H21), C37(H37), C6(H6),
 C29(H29), C23(H23), C26(H26), C7(H7), C27(H27), C11(H11), C10(H10), C24(H24),
 C28(H28)
2.d Idealised tetrahedral OH refined as rotating group:
 O4(H4A)
;
_olex2_submission_special_instructions 'No special instructions were received'
_oxdiff_exptl_absorpt_empirical_details
;
Empirical correction (ABSPACK) includes:
- Absorption correction using spherical harmonics
- Frame scaling
- Detector area scaling
;
_oxdiff_exptl_absorpt_empirical_full_max 1.124
_oxdiff_exptl_absorpt_empirical_full_min 0.934

loop_
_space_group_symop_operation_xyz
'x, y, z'
'-x, -y, -z'

loop_
_atom_site_label
_atom_site_type_symbol
_atom_site_fract_x
_atom_site_fract_y
_atom_site_fract_z
_atom_site_U_iso_or_equiv
_atom_site_adp_type
_atom_site_occupancy
_atom_site_site_symmetry_order
_atom_site_calc_flag
_atom_site_refinement_flags_posn
Cl1 Cl 0.12497(3) -0.10624(2) -0.24370(2) 0.02477(6) Uani 1 1 d .
Cl2 Cl 0.36223(3) 0.14355(3) 0.73499(2) 0.02856(7) Uani 1 1 d .
O1 O 0.45558(8) -0.11184(6) 0.04797(4) 0.01727(13) Uani 1 1 d .
O6 O 0.84676(8) -0.48997(6) 0.87453(4) 0.01916(14) Uani 1 1 d .
O2 O 0.04116(8) 0.11447(6) 0.44437(4) 0.01910(14) Uani 1 1 d .
O5 O 0.69860(8) -0.42627(7) 0.97025(4) 0.02106(15) Uani 1 1 d .
O7 O 0.24747(8) -0.44303(7) 0.52813(5) 0.02245(15) Uani 1 1 d .
O9 O 0.08229(9) -0.43953(7) 0.27552(5) 0.02300(15) Uani 1 1 d .
H9A H 0.0067 -0.4656 0.2925 0.035 Uiso 1 1 d G
H9B H 0.1027 -0.4601 0.2297 0.035 Uiso 1 1 d G
O10 O 0.31803(9) -0.48590(7) 0.37557(5) 0.02426(16) Uani 1 1 d .
H10A H 0.2471 -0.4774 0.3434 0.036 Uiso 1 1 d G
H10B H 0.2867 -0.4696 0.4208 0.036 Uiso 1 1 d G
O4 O 0.37482(8) -0.46823(7) 0.74197(4) 0.02361(16) Uani 1 1 d .
H4A H 0.3031 -0.4777 0.7145 0.035 Uiso 1 1 calc GR
O8 O 0.16346(9) -0.49328(7) 0.64609(4) 0.02566(17) Uani 1 1 d .
O3 O 0.21340(8) -0.48043(7) 0.84023(5) 0.02472(16) Uani 1 1 d .
N1 N 0.20364(9) 0.02387(7) 0.10269(5) 0.01622(15) Uani 1 1 d .
N3 N 0.05172(9) 0.37244(6) -0.04452(5) 0.01576(15) Uani 1 1 d .
H3A H -0.0120 0.4273 -0.0673 0.019 Uiso 1 1 calc R
H3B H 0.1284 0.4014 -0.0253 0.019 Uiso 1 1 calc R
N2 N 0.13863(9) 0.14760(6) -0.00091(5) 0.01541(15) Uani 1 1 d .
N4 N 0.29509(10) -0.02621(7) 0.39816(5) 0.01754(15) Uani 1 1 d .
N5 N 0.36003(9) -0.13802(7) 0.50752(5) 0.01702(15) Uani 1 1 d .
N6 N 0.47976(9) -0.34779(7) 0.57125(5) 0.01853(16) Uani 1 1 d .
H6A H 0.4076 -0.3882 0.5617 0.022 Uiso 1 1 calc R
H6B H 0.5541 -0.3920 0.5962 0.022 Uiso 1 1 calc R
C1 C 0.20333(10) 0.04544(7) 0.02772(6) 0.01447(16) Uani 1 1 d .
C8 C 0.25274(11) -0.07923(7) 0.13765(6) 0.01591(16) Uani 1 1 d .
C19 C 0.24363(10) 0.04569(8) 0.52932(6) 0.01576(16) Uani 1 1 d .
C13 C 0.37493(10) -0.14739(8) 0.11201(6) 0.01594(16) Uani 1 1 d .
C25 C 0.24792(11) 0.07379(8) 0.35830(6) 0.01732(17) Uani 1 1 d .
C2 C 0.25227(10) -0.03260(7) -0.03285(5) 0.01470(16) Uani 1 1 d .
C15 C 0.21118(11) 0.20362(8) -0.06526(6) 0.01656(17) Uani 1 1 d .
H15A H 0.2480 0.1514 -0.1045 0.020 Uiso 1 1 calc R
H15B H 0.2958 0.2338 -0.0445 0.020 Uiso 1 1 calc R
C38 C 0.72195(10) -0.45700(7) 0.90246(6) 0.01533(16) Uani 1 1 d .
C4 C 0.17347(10) -0.03238(8) -0.10260(6) 0.01605(17) Uani 1 1 d .
H4 H 0.0869 0.0172 -0.1119 0.019 Uiso 1 1 calc R
C3 C 0.37609(10) -0.10909(8) -0.02065(6) 0.01603(17) Uani 1 1 d .
C18 C 0.29512(10) -0.03920(8) 0.47378(6) 0.01544(16) Uani 1 1 d .
C35 C 0.33652(11) -0.47090(8) 0.81731(6) 0.01672(17) Uani 1 1 d .
C9 C 0.18329(11) -0.11331(8) 0.20630(6) 0.01900(18) Uani 1 1 d .
H9 H 0.1025 -0.0678 0.2265 0.023 Uiso 1 1 calc R
C20 C 0.11607(11) 0.11732(8) 0.51388(6) 0.01703(17) Uani 1 1 d .
C5 C 0.22357(11) -0.10567(8) -0.15796(6) 0.01747(17) Uani 1 1 d .
C17 C 0.08188(11) 0.22294(8) 0.05826(6) 0.01657(17) Uani 1 1 d .
H17A H 0.1643 0.2517 0.0827 0.020 Uiso 1 1 calc R
H17B H 0.0305 0.1839 0.1000 0.020 Uiso 1 1 calc R
C40 C 0.02172(10) -0.51484(8) 0.53653(6) 0.01670(17) Uani 1 1 d .
H40 H -0.0346 -0.5598 0.5677 0.020 Uiso 1 1 calc R
C36 C 0.45888(10) -0.46240(8) 0.87164(6) 0.01669(17) Uani 1 1 d .
H36 H 0.4388 -0.4615 0.9263 0.020 Uiso 1 1 calc R
C12 C 0.42190(11) -0.24752(8) 0.14998(6) 0.01932(18) Uani 1 1 d .
H12 H 0.5029 -0.2932 0.1301 0.023 Uiso 1 1 calc R
C21 C 0.32050(11) 0.05558(8) 0.59837(6) 0.01760(17) Uani 1 1 d .
H21 H 0.4101 0.0103 0.6095 0.021 Uiso 1 1 calc R
C37 C 0.59520(10) -0.45599(7) 0.84729(6) 0.01565(16) Uani 1 1 d .
H37 H 0.6135 -0.4505 0.7924 0.019 Uiso 1 1 calc R
C30 C 0.12615(11) 0.14523(8) 0.38043(6) 0.01764(17) Uani 1 1 d .
C6 C 0.34845(12) -0.18042(8) -0.14578(6) 0.02061(19) Uani 1 1 d .
H6 H 0.3813 -0.2291 -0.1848 0.025 Uiso 1 1 calc R
C16 C -0.02292(11) 0.31615(8) 0.02102(6) 0.01757(17) Uani 1 1 d .
H16A H -0.1096 0.2882 0.0006 0.021 Uiso 1 1 calc R
H16B H -0.0566 0.3681 0.0610 0.021 Uiso 1 1 calc R
C32 C 0.30155(11) -0.18523(8) 0.57977(6) 0.01899(18) Uani 1 1 d .
H32A H 0.2215 -0.2266 0.5670 0.023 Uiso 1 1 calc R
H32B H 0.2611 -0.1269 0.6136 0.023 Uiso 1 1 calc R
C14 C 0.10551(11) 0.29415(8) -0.10420(6) 0.01735(17) Uani 1 1 d .
H14A H 0.1553 0.3315 -0.1475 0.021 Uiso 1 1 calc R
H14B H 0.0220 0.2642 -0.1265 0.021 Uiso 1 1 calc R
C34 C 0.41532(11) -0.22227(8) 0.45451(6) 0.01837(18) Uani 1 1 d .
H34A H 0.4554 -0.1886 0.4064 0.022 Uiso 1 1 calc R
H34B H 0.3342 -0.2610 0.4391 0.022 Uiso 1 1 calc R
C39 C 0.15485(10) -0.48130(8) 0.57264(6) 0.01656(17) Uani 1 1 d .
C29 C 0.08352(12) 0.24358(8) 0.33903(7) 0.02191(19) Uani 1 1 d .
H29 H 0.0029 0.2918 0.3565 0.026 Uiso 1 1 calc R
C23 C 0.13430(12) 0.20026(9) 0.63616(6) 0.0227(2) Uani 1 1 d .
H23 H 0.0965 0.2506 0.6731 0.027 Uiso 1 1 calc R
C22 C 0.26478(12) 0.13202(9) 0.65034(6) 0.02004(18) Uani 1 1 d .
C26 C 0.32070(12) 0.10138(9) 0.28902(6) 0.01993(18) Uani 1 1 d .
H26 H 0.4004 0.0529 0.2708 0.024 Uiso 1 1 calc R
C7 C 0.42442(11) -0.18299(8) -0.07587(6) 0.01998(18) Uani 1 1 d .
H7 H 0.5086 -0.2347 -0.0658 0.024 Uiso 1 1 calc R
C27 C 0.27732(13) 0.19908(9) 0.24663(6) 0.0228(2) Uani 1 1 d .
H27 H 0.3284 0.2170 0.2000 0.027 Uiso 1 1 calc R
C11 C 0.34984(12) -0.28060(8) 0.21728(6) 0.02141(19) Uani 1 1 d .
H11 H 0.3815 -0.3488 0.2439 0.026 Uiso 1 1 calc R
C10 C 0.23084(12) -0.21304(8) 0.24545(6) 0.02106(19) Uani 1 1 d .
H10 H 0.1817 -0.2351 0.2917 0.025 Uiso 1 1 calc R
C31 C 0.42193(12) -0.25968(8) 0.62289(6) 0.02111(19) Uani 1 1 d .
H31A H 0.5015 -0.2183 0.6364 0.025 Uiso 1 1 calc R
H31B H 0.3830 -0.2912 0.6721 0.025 Uiso 1 1 calc R
C33 C 0.53424(11) -0.30198(8) 0.49525(7) 0.02079(19) Uani 1 1 d .
H33A H 0.5661 -0.3615 0.4607 0.025 Uiso 1 1 calc R
H33B H 0.6198 -0.2648 0.5051 0.025 Uiso 1 1 calc R
C24 C 0.06070(12) 0.19288(9) 0.56658(6) 0.02157(19) Uani 1 1 d .
H24 H -0.0276 0.2396 0.5550 0.026 Uiso 1 1 calc R
C28 C 0.16011(13) 0.27084(9) 0.27159(7) 0.0244(2) Uani 1 1 d .
H28 H 0.1324 0.3381 0.2428 0.029 Uiso 1 1 calc R

loop_
_atom_site_aniso_label
_atom_site_aniso_U_11
_atom_site_aniso_U_22
_atom_site_aniso_U_33
_atom_site_aniso_U_23
_atom_site_aniso_U_13
_atom_site_aniso_U_12
Cl1 0.02380(12) 0.03354(14) 0.01721(11) -0.00964(9) -0.00194(9) -0.00083(10)
Cl2 0.02916(14) 0.03877(15) 0.01906(12) -0.01141(10) -0.00156(10) -0.00464(11)
O1 0.0142(3) 0.0204(3) 0.0168(3) 0.0005(2) -0.0010(2) -0.0014(2)
O6 0.0148(3) 0.0233(3) 0.0182(3) 0.0003(3) -0.0018(2) 0.0013(3)
O2 0.0156(3) 0.0226(3) 0.0189(3) -0.0011(3) -0.0018(3) -0.0018(3)
O5 0.0188(3) 0.0296(4) 0.0158(3) -0.0045(3) -0.0013(3) -0.0055(3)
O7 0.0200(3) 0.0305(4) 0.0190(3) -0.0031(3) -0.0005(3) -0.0106(3)
O9 0.0233(4) 0.0281(4) 0.0183(3) -0.0011(3) 0.0006(3) -0.0067(3)
O10 0.0205(4) 0.0309(4) 0.0192(4) 0.0000(3) -0.0002(3) 0.0037(3)
O4 0.0182(3) 0.0390(4) 0.0149(3) 0.0000(3) -0.0033(3) -0.0094(3)
O8 0.0208(4) 0.0428(5) 0.0151(3) -0.0018(3) -0.0042(3) -0.0101(3)
O3 0.0162(3) 0.0361(4) 0.0231(4) -0.0023(3) -0.0001(3) -0.0077(3)
N1 0.0183(4) 0.0143(3) 0.0153(4) -0.0009(3) -0.0008(3) 0.0003(3)
N3 0.0157(3) 0.0142(3) 0.0168(4) -0.0007(3) -0.0023(3) 0.0004(3)
N2 0.0173(4) 0.0138(3) 0.0143(3) -0.0011(3) 0.0016(3) 0.0011(3)
N4 0.0197(4) 0.0172(4) 0.0153(4) -0.0014(3) -0.0011(3) -0.0009(3)
N5 0.0198(4) 0.0149(3) 0.0153(4) -0.0007(3) 0.0017(3) 0.0012(3)
N6 0.0162(4) 0.0163(4) 0.0230(4) 0.0003(3) -0.0045(3) -0.0025(3)
C1 0.0137(4) 0.0137(4) 0.0157(4) -0.0015(3) -0.0003(3) -0.0007(3)
C8 0.0177(4) 0.0149(4) 0.0149(4) -0.0017(3) -0.0021(3) -0.0008(3)
C19 0.0166(4) 0.0155(4) 0.0152(4) -0.0020(3) 0.0004(3) -0.0017(3)
C13 0.0162(4) 0.0162(4) 0.0155(4) -0.0006(3) -0.0017(3) -0.0027(3)
C25 0.0190(4) 0.0171(4) 0.0159(4) -0.0014(3) -0.0038(3) -0.0021(3)
C2 0.0146(4) 0.0144(4) 0.0150(4) -0.0024(3) 0.0009(3) -0.0014(3)
C15 0.0173(4) 0.0163(4) 0.0151(4) 0.0002(3) 0.0015(3) 0.0004(3)
C38 0.0155(4) 0.0151(4) 0.0155(4) 0.0010(3) -0.0024(3) -0.0029(3)
C4 0.0155(4) 0.0171(4) 0.0155(4) -0.0029(3) -0.0001(3) -0.0007(3)
C3 0.0150(4) 0.0159(4) 0.0166(4) -0.0009(3) 0.0011(3) -0.0004(3)
C18 0.0148(4) 0.0156(4) 0.0160(4) -0.0023(3) -0.0003(3) -0.0016(3)
C35 0.0164(4) 0.0166(4) 0.0172(4) -0.0002(3) -0.0019(3) -0.0027(3)
C9 0.0204(4) 0.0195(4) 0.0166(4) -0.0007(3) 0.0001(3) -0.0012(3)
C20 0.0162(4) 0.0171(4) 0.0177(4) -0.0019(3) -0.0002(3) -0.0016(3)
C5 0.0184(4) 0.0196(4) 0.0148(4) -0.0037(3) 0.0005(3) -0.0028(3)
C17 0.0192(4) 0.0151(4) 0.0150(4) -0.0028(3) 0.0019(3) 0.0002(3)
C40 0.0144(4) 0.0198(4) 0.0167(4) -0.0028(3) -0.0012(3) -0.0044(3)
C36 0.0167(4) 0.0183(4) 0.0151(4) -0.0011(3) -0.0027(3) -0.0021(3)
C12 0.0196(4) 0.0162(4) 0.0214(5) -0.0001(3) -0.0019(4) 0.0001(3)
C21 0.0179(4) 0.0192(4) 0.0158(4) -0.0025(3) 0.0008(3) -0.0020(3)
C37 0.0161(4) 0.0157(4) 0.0151(4) -0.0008(3) -0.0024(3) -0.0016(3)
C30 0.0177(4) 0.0179(4) 0.0174(4) -0.0012(3) -0.0036(3) -0.0027(3)
C6 0.0214(5) 0.0205(4) 0.0198(4) -0.0061(3) 0.0032(4) -0.0002(4)
C16 0.0153(4) 0.0157(4) 0.0211(4) -0.0014(3) 0.0025(3) 0.0000(3)
C32 0.0219(4) 0.0174(4) 0.0168(4) 0.0000(3) 0.0023(3) -0.0004(3)
C14 0.0201(4) 0.0165(4) 0.0148(4) -0.0018(3) -0.0008(3) 0.0003(3)
C34 0.0202(4) 0.0164(4) 0.0177(4) -0.0020(3) 0.0016(3) 0.0008(3)
C39 0.0149(4) 0.0182(4) 0.0167(4) -0.0035(3) -0.0030(3) -0.0013(3)
C29 0.0240(5) 0.0174(4) 0.0237(5) -0.0001(4) -0.0046(4) -0.0006(4)
C23 0.0237(5) 0.0229(5) 0.0221(5) -0.0078(4) 0.0040(4) -0.0027(4)
C22 0.0217(5) 0.0226(4) 0.0168(4) -0.0050(3) 0.0012(3) -0.0047(4)
C26 0.0210(4) 0.0231(5) 0.0159(4) -0.0009(3) -0.0031(3) -0.0034(4)
C7 0.0185(4) 0.0195(4) 0.0210(5) -0.0038(3) 0.0016(3) 0.0022(3)
C27 0.0266(5) 0.0254(5) 0.0174(4) 0.0025(4) -0.0039(4) -0.0081(4)
C11 0.0246(5) 0.0160(4) 0.0232(5) 0.0023(3) -0.0017(4) -0.0026(4)
C10 0.0248(5) 0.0196(4) 0.0187(4) 0.0016(3) 0.0006(4) -0.0041(4)
C31 0.0275(5) 0.0182(4) 0.0177(4) -0.0012(3) -0.0047(4) -0.0027(4)
C33 0.0175(4) 0.0173(4) 0.0268(5) 0.0001(4) 0.0022(4) -0.0006(3)
C24 0.0194(4) 0.0206(4) 0.0240(5) -0.0049(4) 0.0023(4) 0.0012(4)
C28 0.0305(5) 0.0191(4) 0.0235(5) 0.0027(4) -0.0064(4) -0.0047(4)

loop_
_atom_type_symbol
_atom_type_description
_atom_type_scat_dispersion_real
_atom_type_scat_dispersion_imag
_atom_type_scat_source
C C 0.0033 0.0016 'International Tables Vol C Tables 4.2.6.8 and 6.1.1.4'
H H 0.0000 0.0000 'International Tables Vol C Tables 4.2.6.8 and 6.1.1.4'
Cl Cl 0.1484 0.1585 'International Tables Vol C Tables 4.2.6.8 and 6.1.1.4'
N N 0.0061 0.0033 'International Tables Vol C Tables 4.2.6.8 and 6.1.1.4'
O O 0.0106 0.0060 'International Tables Vol C Tables 4.2.6.8 and 6.1.1.4'

loop_
_geom_angle_atom_site_label_1
_geom_angle_atom_site_label_2
_geom_angle_atom_site_label_3
_geom_angle
_geom_angle_site_symmetry_1
C3 O1 C13 110.34(7) .
C20 O2 C30 110.26(8) .
H9A O9 H9B 109.5 .
H10A O10 H10B 109.5 .
C35 O4 H4A 109.5 .
C1 N1 C8 122.94(8) .
H3A N3 H3B 108.2 .
C16 N3 H3A 109.7 .
C16 N3 H3B 109.7 .
C14 N3 H3A 109.7 .
C14 N3 H3B 109.7 .
C14 N3 C16 109.99(7) .
C1 N2 C15 118.60(8) .
C1 N2 C17 116.14(8) .
C15 N2 C17 111.06(7) .
C18 N4 C25 122.33(9) .
C18 N5 C32 120.86(8) .
C18 N5 C34 117.52(8) .
C32 N5 C34 111.12(8) .
H6A N6 H6B 108.0 .
C31 N6 H6A 109.4 .
C31 N6 H6B 109.4 .
C31 N6 C33 110.95(8) .
C33 N6 H6A 109.4 .
C33 N6 H6B 109.4 .
N1 C1 N2 117.94(8) .
N1 C1 C2 126.08(8) .
N2 C1 C2 115.67(8) .
C13 C8 N1 124.20(9) .
C9 C8 N1 118.29(9) .
C9 C8 C13 117.31(9) .
C20 C19 C18 120.46(9) .
C20 C19 C21 118.03(9) .
C21 C19 C18 121.50(9) .
O1 C13 C8 119.09(8) .
C12 C13 O1 118.77(9) .
C12 C13 C8 122.10(9) .
N4 C25 C30 124.11(9) .
N4 C25 C26 118.18(9) .
C26 C25 C30 117.57(9) .
C4 C2 C1 120.92(8) .
C3 C2 C1 120.66(8) .
C3 C2 C4 118.40(8) .
N2 C15 H15A 109.6 .
N2 C15 H15B 109.6 .
N2 C15 C14 110.41(8) .
H15A C15 H15B 108.1 .
C14 C15 H15A 109.6 .
C14 C15 H15B 109.6 .
O6 C38 C37 115.27(8) .
O5 C38 O6 125.17(9) .
O5 C38 C37 119.55(8) .
C2 C4 H4 120.4 .
C5 C4 C2 119.16(9) .
C5 C4 H4 120.4 .
O1 C3 C2 119.73(8) .
O1 C3 C7 118.20(8) .
C7 C3 C2 122.06(9) .
N4 C18 N5 117.60(9) .
N4 C18 C19 126.05(9) .
N5 C18 C19 116.12(8) .
O4 C35 C36 113.84(8) .
O3 C35 O4 123.46(9) .
O3 C35 C36 122.70(9) .
C8 C9 H9 119.5 .
C10 C9 C8 120.97(9) .
C10 C9 H9 119.5 .
O2 C20 C19 119.99(8) .
O2 C20 C24 118.20(9) .
C24 C20 C19 121.81(9) .
C4 C5 Cl1 119.09(8) .
C6 C5 Cl1 118.92(7) .
C6 C5 C4 121.97(9) .
N2 C17 H17A 109.5 .
N2 C17 H17B 109.5 .
N2 C17 C16 110.55(8) .
H17A C17 H17B 108.1 .
C16 C17 H17A 109.5 .
C16 C17 H17B 109.5 .
C40 C40 H40 118.2 2_546
C40 C40 C39 123.68(11) 2_546
C39 C40 H40 118.2 .
C35 C36 H36 118.4 .
C37 C36 C35 123.11(9) .
C37 C36 H36 118.4 .
C13 C12 H12 120.2 .
C13 C12 C11 119.59(9) .
C11 C12 H12 120.2 .
C19 C21 H21 120.2 .
C22 C21 C19 119.60(9) .
C22 C21 H21 120.2 .
C38 C37 H37 118.4 .
C36 C37 C38 123.27(9) .
C36 C37 H37 118.4 .
O2 C30 C25 119.00(9) .
C29 C30 O2 118.89(9) .
C29 C30 C25 122.05(10) .
C5 C6 H6 120.5 .
C7 C6 C5 119.06(9) .
C7 C6 H6 120.5 .
N3 C16 C17 109.94(8) .
N3 C16 H16A 109.7 .
N3 C16 H16B 109.7 .
C17 C16 H16A 109.7 .
C17 C16 H16B 109.7 .
H16A C16 H16B 108.2 .
N5 C32 H32A 109.7 .
N5 C32 H32B 109.7 .
N5 C32 C31 109.67(8) .
H32A C32 H32B 108.2 .
C31 C32 H32A 109.7 .
C31 C32 H32B 109.7 .
N3 C14 C15 108.90(8) .
N3 C14 H14A 109.9 .
N3 C14 H14B 109.9 .
C15 C14 H14A 109.9 .
C15 C14 H14B 109.9 .
H14A C14 H14B 108.3 .
N5 C34 H34A 109.7 .
N5 C34 H34B 109.7 .
N5 C34 C33 109.81(8) .
H34A C34 H34B 108.2 .
C33 C34 H34A 109.7 .
C33 C34 H34B 109.7 .
O7 C39 C40 118.53(9) .
O8 C39 O7 125.22(9) .
O8 C39 C40 116.24(9) .
C30 C29 H29 120.3 .
C30 C29 C28 119.32(10) .
C28 C29 H29 120.3 .
C22 C23 H23 120.8 .
C24 C23 H23 120.8 .
C24 C23 C22 118.31(9) .
C21 C22 Cl2 118.84(8) .
C21 C22 C23 122.06(10) .
C23 C22 Cl2 119.09(8) .
C25 C26 H26 119.7 .
C27 C26 C25 120.57(10) .
C27 C26 H26 119.7 .
C3 C7 H7 120.3 .
C6 C7 C3 119.31(9) .
C6 C7 H7 120.3 .
C26 C27 H27 119.6 .
C28 C27 C26 120.78(10) .
C28 C27 H27 119.6 .
C12 C11 H11 120.2 .
C12 C11 C10 119.51(9) .
C10 C11 H11 120.2 .
C9 C10 H10 119.8 .
C11 C10 C9 120.46(10) .
C11 C10 H10 119.8 .
N6 C31 C32 108.79(8) .
N6 C31 H31A 109.9 .
N6 C31 H31B 109.9 .
C32 C31 H31A 109.9 .
C32 C31 H31B 109.9 .
H31A C31 H31B 108.3 .
N6 C33 C34 110.78(8) .
N6 C33 H33A 109.5 .
N6 C33 H33B 109.5 .
C34 C33 H33A 109.5 .
C34 C33 H33B 109.5 .
H33A C33 H33B 108.1 .
C20 C24 C23 120.08(10) .
C20 C24 H24 120.0 .
C23 C24 H24 120.0 .
C29 C28 H28 120.2 .
C27 C28 C29 119.57(10) .
C27 C28 H28 120.2 .

loop_
_geom_bond_atom_site_label_1
_geom_bond_atom_site_label_2
_geom_bond_distance
_geom_bond_site_symmetry_2
Cl1 C5 1.7327(10) .
Cl2 C22 1.7342(11) .
O1 C13 1.3980(12) .
O1 C3 1.3849(12) .
O6 C38 1.2678(12) .
O2 C20 1.3845(12) .
O2 C30 1.4007(12) .
O5 C38 1.2501(12) .
O7 C39 1.2589(12) .
O9 H9A 0.8498 .
O9 H9B 0.8498 .
O10 H10A 0.8504 .
O10 H10B 0.8491 .
O4 H4A 0.8400 .
O4 C35 1.3297(12) .
O8 C39 1.2554(12) .
O3 C35 1.2157(12) .
N1 C1 1.2906(12) .
N1 C8 1.4022(12) .
N3 H3A 0.9100 .
N3 H3B 0.9100 .
N3 C16 1.4939(13) .
N3 C14 1.4920(12) .
N2 C1 1.3930(12) .
N2 C15 1.4680(12) .
N2 C17 1.4687(12) .
N4 C25 1.3999(13) .
N4 C18 1.2906(13) .
N5 C18 1.3882(12) .
N5 C32 1.4618(13) .
N5 C34 1.4674(12) .
N6 H6A 0.9100 .
N6 H6B 0.9100 .
N6 C31 1.4926(13) .
N6 C33 1.4935(14) .
C1 C2 1.4911(13) .
C8 C13 1.4012(13) .
C8 C9 1.3991(14) .
C19 C18 1.4939(13) .
C19 C20 1.3945(13) .
C19 C21 1.4030(13) .
C13 C12 1.3873(13) .
C25 C30 1.4010(14) .
C25 C26 1.4002(14) .
C2 C4 1.4016(13) .
C2 C3 1.3941(13) .
C15 H15A 0.9900 .
C15 H15B 0.9900 .
C15 C14 1.5124(13) .
C38 C37 1.5074(13) .
C4 H4 0.9500 .
C4 C5 1.3899(13) .
C3 C7 1.3895(13) .
C35 C36 1.4878(13) .
C9 H9 0.9500 .
C9 C10 1.3927(14) .
C20 C24 1.3890(14) .
C5 C6 1.3892(14) .
C17 H17A 0.9900 .
C17 H17B 0.9900 .
C17 C16 1.5184(13) .
C40 C40 1.3284(19) 2_546
C40 H40 0.9500 .
C40 C39 1.5007(13) .
C36 H36 0.9500 .
C36 C37 1.3311(13) .
C12 H12 0.9500 .
C12 C11 1.3888(15) .
C21 H21 0.9500 .
C21 C22 1.3889(14) .
C37 H37 0.9500 .
C30 C29 1.3871(14) .
C6 H6 0.9500 .
C6 C7 1.3870(15) .
C16 H16A 0.9900 .
C16 H16B 0.9900 .
C32 H32A 0.9900 .
C32 H32B 0.9900 .
C32 C31 1.5127(14) .
C14 H14A 0.9900 .
C14 H14B 0.9900 .
C34 H34A 0.9900 .
C34 H34B 0.9900 .
C34 C33 1.5194(14) .
C29 H29 0.9500 .
C29 C28 1.3919(16) .
C23 H23 0.9500 .
C23 C22 1.3909(15) .
C23 C24 1.3890(15) .
C26 H26 0.9500 .
C26 C27 1.3895(15) .
C7 H7 0.9500 .
C27 H27 0.9500 .
C27 C28 1.3893(17) .
C11 H11 0.9500 .
C11 C10 1.3920(15) .
C10 H10 0.9500 .
C31 H31A 0.9900 .
C31 H31B 0.9900 .
C33 H33A 0.9900 .
C33 H33B 0.9900 .
C24 H24 0.9500 .
C28 H28 0.9500 .

loop_
_geom_torsion_atom_site_label_1
_geom_torsion_atom_site_label_2
_geom_torsion_atom_site_label_3
_geom_torsion_atom_site_label_4
_geom_torsion
_geom_torsion_site_symmetry_1
Cl1 C5 C6 C7 -177.51(8) .
O1 C13 C12 C11 175.10(9) .
O1 C3 C7 C6 -178.67(9) .
O6 C38 C37 C36 155.06(9) .
O2 C20 C24 C23 -178.46(9) .
O2 C30 C29 C28 -174.72(9) .
O5 C38 C37 C36 -25.09(14) .
O4 C35 C36 C37 -1.92(14) .
O3 C35 C36 C37 177.43(10) .
N1 C1 C2 C4 138.71(10) .
N1 C1 C2 C3 -39.98(14) .
N1 C8 C13 O1 0.54(14) .
N1 C8 C13 C12 178.04(9) .
N1 C8 C9 C10 -177.44(9) .
N2 C1 C2 C4 -34.67(13) .
N2 C1 C2 C3 146.64(9) .
N2 C15 C14 N3 59.55(10) .
N2 C17 C16 N3 -56.61(10) .
N4 C25 C30 O2 -2.71(15) .
N4 C25 C30 C29 -179.98(9) .
N4 C25 C26 C27 179.26(9) .
N5 C32 C31 N6 -60.17(11) .
N5 C34 C33 N6 55.08(11) .
C1 N1 C8 C13 39.46(15) .
C1 N1 C8 C9 -145.96(10) .
C1 N2 C15 C14 162.67(8) .
C1 N2 C17 C16 -163.32(8) .
C1 C2 C4 C5 179.32(8) .
C1 C2 C3 O1 -0.80(13) .
C1 C2 C3 C7 179.92(9) .
C8 N1 C1 N2 173.69(9) .
C8 N1 C1 C2 0.44(15) .
C8 C13 C12 C11 -2.41(15) .
C8 C9 C10 C11 0.60(16) .
C19 C20 C24 C23 1.41(16) .
C19 C21 C22 Cl2 -179.54(8) .
C19 C21 C22 C23 -0.25(16) .
C13 O1 C3 C2 69.01(11) .
C13 O1 C3 C7 -111.69(10) .
C13 C8 C9 C10 -2.48(15) .
C13 C12 C11 C10 0.38(16) .
C25 N4 C18 N5 -172.54(9) .
C25 N4 C18 C19 1.58(15) .
C25 C30 C29 C28 2.56(16) .
C25 C26 C27 C28 -0.66(16) .
C2 C4 C5 Cl1 179.33(7) .
C2 C4 C5 C6 0.98(15) .
C2 C3 C7 C6 0.61(15) .
C15 N2 C1 N1 138.77(9) .
C15 N2 C1 C2 -47.28(12) .
C15 N2 C17 C16 57.19(10) .
C4 C2 C3 O1 -179.52(8) .
C4 C2 C3 C7 1.20(14) .
C4 C5 C6 C7 0.84(16) .
C3 O1 C13 C8 -70.60(11) .
C3 O1 C13 C12 111.82(10) .
C3 C2 C4 C5 -1.96(14) .
C18 N4 C25 C30 -40.31(15) .
C18 N4 C25 C26 144.09(10) .
C18 N5 C32 C31 -154.34(9) .
C18 N5 C34 C33 156.12(9) .
C18 C19 C20 O2 -4.01(14) .
C18 C19 C20 C24 176.12(9) .
C18 C19 C21 C22 -176.73(9) .
C35 C36 C37 C38 -174.58(9) .
C9 C8 C13 O1 -174.08(8) .
C9 C8 C13 C12 3.41(14) .
C20 O2 C30 C25 72.23(11) .
C20 O2 C30 C29 -110.41(10) .
C20 C19 C18 N4 41.75(14) .
C20 C19 C18 N5 -144.05(9) .
C20 C19 C21 C22 2.84(14) .
C5 C6 C7 C3 -1.62(16) .
C17 N2 C1 N1 2.44(13) .
C17 N2 C1 C2 176.39(8) .
C17 N2 C15 C14 -58.95(10) .
C40 C40 C39 O7 -15.66(18) 2_546
C40 C40 C39 O8 163.74(13) 2_546
C12 C11 C10 C9 0.50(16) .
C21 C19 C18 N4 -138.69(11) .
C21 C19 C18 N5 35.51(13) .
C21 C19 C20 O2 176.41(9) .
C21 C19 C20 C24 -3.46(15) .
C30 O2 C20 C19 -65.68(11) .
C30 O2 C20 C24 114.19(10) .
C30 C25 C26 C27 3.37(15) .
C30 C29 C28 C27 0.31(16) .
C16 N3 C14 C15 -59.35(10) .
C32 N5 C18 N4 -145.39(9) .
C32 N5 C18 C19 39.89(13) .
C32 N5 C34 C33 -58.68(11) .
C14 N3 C16 C17 58.15(10) .
C34 N5 C18 N4 -3.72(13) .
C34 N5 C18 C19 -178.44(8) .
C34 N5 C32 C31 61.79(11) .
C22 C23 C24 C20 1.25(16) .
C26 C25 C30 O2 172.91(9) .
C26 C25 C30 C29 -4.36(15) .
C26 C27 C28 C29 -1.24(17) .
C31 N6 C33 C34 -55.56(11) .
C33 N6 C31 C32 57.53(11) .
C24 C23 C22 Cl2 177.45(8) .
C24 C23 C22 C21 -1.83(16) .
